data_4126069
loop_
_publ_author_name
'Liu, Junzhi'
'Ma, Ji'
'Zhang, Ke'
'Ravat, Prince'
'Machata, Peter'
'Avdoshenko, Stanislav M.'
'Hennersdorf, Felix'
'Komber, Hartmut'
'Pisula, Wojciech'
'Weigand, Jan J.'
'Popov, Alexey A.'
'Berger, Reinhard'
'M\"ullen, Klaus'
'Feng, Xinliang'

_publ_section_title
;
 \p-Extended and Curved Anti-Aromatic Polycyclic Hydrocarbons.
;
_journal_name_full 'Journal of the American Chemical Society'
_journal_paper_doi 10.1021/jacs.7b01619
_journal_year 2017
_chemical_formula_moiety 'C62 H56'
_chemical_formula_sum 'C62 H56'
_chemical_formula_weight 801.06
_space_group_crystal_system monoclinic
_space_group_IT_number 14
_space_group_name_Hall '-P 2ybc'
_space_group_name_H-M_alt 'P 1 21/c 1'
_symmetry_space_group_name_Hall '-P 2ybc'
_symmetry_space_group_name_H-M 'P 1 21/c 1'
_atom_sites_solution_hydrogens geom
_audit_creation_date 2016-08-08
_audit_creation_method
;
Olex2 1.2
(compiled 2015.09.30 svn.r3233 for OlexSys, GUI svn.r5103)
;
_cell_angle_alpha 90
_cell_angle_beta 98.939(10)
_cell_angle_gamma 90
_cell_formula_units_Z 2
_cell_length_a 15.4981(17)
_cell_length_b 9.1422(7)
_cell_length_c 15.9220(12)
_cell_measurement_reflns_used 2447
_cell_measurement_temperature 100.0(2)
_cell_measurement_theta_max 67.1150
_cell_measurement_theta_min 5.5170
_cell_volume 2228.5(3)
_computing_cell_refinement 'CrysAlisPro 1.171.38.43 (Rigaku OD, 2015)'
_computing_data_collection 'CrysAlisPro 1.171.38.43 (Rigaku OD, 2015)'
_computing_data_reduction 'CrysAlisPro 1.171.38.43 (Rigaku OD, 2015)'
_computing_molecular_graphics 'Olex2 (Dolomanov et al., 2009)'
_computing_publication_material 'Olex2 (Dolomanov et al., 2009)'
_computing_structure_refinement 'ShelXL (Sheldrick, 2015)'
_computing_structure_solution 'ShelXT (Sheldrick, 2015)'
_diffrn_ambient_environment N~2~
_diffrn_ambient_temperature 100.0(2)
_diffrn_detector 'CCD plate'
_diffrn_detector_area_resol_mean 5.2850
_diffrn_detector_type AtlasS2
_diffrn_measured_fraction_theta_full 0.992
_diffrn_measured_fraction_theta_max 0.987
_diffrn_measurement_details
;
List of Runs (angles in degrees, time in seconds):

  # Type    Start    End  Width  t~exp~   \w     \q     \k     \f   Frames
--------------------------------------------------------------------------
  1  \w   -107.00 -17.00   0.50   15.00    --  -38.50 -57.00 -30.00  180
  2  \w    -75.00  40.00   0.50   15.00    --  -38.50  19.00 -30.00  230
  3  \w     75.00 106.00   0.50   15.00    --   42.25  38.00-150.00   62
  4  \w     50.00  87.00   0.50   15.00    --   42.25-137.00 -26.00   74
  5  \w     49.00  99.00   0.50   60.00    --  111.00 -94.00-120.00  100
  6  \w     70.00 109.00   0.50   60.00    --  111.00 -94.00 -90.00   78
  7  \w     40.00  73.00   0.50   60.00    --  111.00 -45.00 -30.00   66
  8  \w     38.00 133.00   0.50   60.00    --  111.00 -30.00  60.00  190
  9  \w     47.00 134.00   0.50   60.00    --  111.00 -61.00  30.00  174
 10  \w     87.00 121.00   0.50   60.00    --  111.00-125.00-120.00   68
 11  \w    117.00 178.00   0.50   60.00    --  111.00  45.00 150.00  122
 12  \w     43.00 107.00   0.50   60.00    --  111.00 -61.00 -60.00  128
 13  \w     34.00  86.00   0.50   60.00    --  111.00 -94.00  60.00  104
 14  \w     66.00 173.00   0.50   60.00    --  111.00  15.00  90.00  214
 15  \w    100.00 135.00   0.50   60.00    --  111.00 -45.00 -30.00   70
 16  \w     49.00 104.00   0.50   60.00    --  111.00 -61.00-120.00  110
;
_diffrn_measurement_device 'four-circle diffractometer'
_diffrn_measurement_device_type 'SuperNova, Dual, Cu at zero, AtlasS2'
_diffrn_measurement_method '\w scans'
_diffrn_orient_matrix_type 'CrysAlisPro convention (1999,Acta A55,543-557)'
_diffrn_orient_matrix_UB_11 -0.0062052000
_diffrn_orient_matrix_UB_12 -0.0007123000
_diffrn_orient_matrix_UB_13 -0.0975548000
_diffrn_orient_matrix_UB_21 -0.0981664000
_diffrn_orient_matrix_UB_22 -0.0370663000
_diffrn_orient_matrix_UB_23 -0.0089724000
_diffrn_orient_matrix_UB_31 -0.0218783000
_diffrn_orient_matrix_UB_32 0.1640683000
_diffrn_orient_matrix_UB_33 -0.0025287000
_diffrn_radiation_monochromator mirror
_diffrn_radiation_probe x-ray
_diffrn_radiation_type CuK\a
_diffrn_radiation_wavelength 1.54184
_diffrn_reflns_av_R_equivalents 0.0618
_diffrn_reflns_av_unetI/netI 0.0604
_diffrn_reflns_Laue_measured_fraction_full 0.992
_diffrn_reflns_Laue_measured_fraction_max 0.987
_diffrn_reflns_limit_h_max 18
_diffrn_reflns_limit_h_min -18
_diffrn_reflns_limit_k_max 10
_diffrn_reflns_limit_k_min -6
_diffrn_reflns_limit_l_max 19
_diffrn_reflns_limit_l_min -19
_diffrn_reflns_number 10392
_diffrn_reflns_point_group_measured_fraction_full 0.992
_diffrn_reflns_point_group_measured_fraction_max 0.987
_diffrn_reflns_theta_full 67.000
_diffrn_reflns_theta_max 67.391
_diffrn_reflns_theta_min 2.886
_diffrn_source 'micro-focus sealed X-ray tube'
_diffrn_source_type 'SuperNova (Cu) X-ray Source'
_exptl_absorpt_coefficient_mu 0.504
_exptl_absorpt_correction_T_max 0.995
_exptl_absorpt_correction_T_min 0.908
_exptl_absorpt_correction_type gaussian
_exptl_absorpt_process_details
;
CrysAlisPro 1.171.38.43 (Rigaku Oxford Diffraction, 2015)
Numerical absorption correction based on gaussian integration over
            a multifaceted crystal model
Empirical absorption correction using spherical harmonics,
 implemented in SCALE3 ABSPACK scaling algorithm.
;
_exptl_crystal_colour 'clear red'
_exptl_crystal_colour_lustre clear
_exptl_crystal_colour_primary red
_exptl_crystal_density_diffrn 1.194
_exptl_crystal_description plate
_exptl_crystal_F_000 856
_exptl_crystal_size_max 0.285
_exptl_crystal_size_mid 0.198
_exptl_crystal_size_min 0.009
_refine_diff_density_max 0.428
_refine_diff_density_min -0.262
_refine_diff_density_rms 0.066
_refine_ls_extinction_method none
_refine_ls_goodness_of_fit_ref 1.063
_refine_ls_hydrogen_treatment constr
_refine_ls_matrix_type full
_refine_ls_number_parameters 286
_refine_ls_number_reflns 3950
_refine_ls_number_restraints 0
_refine_ls_restrained_S_all 1.063
_refine_ls_R_factor_all 0.0960
_refine_ls_R_factor_gt 0.0767
_refine_ls_shift/su_max 0.000
_refine_ls_shift/su_mean 0.000
_refine_ls_structure_factor_coef Fsqd
_refine_ls_weighting_details 'w=1/[\s^2^(Fo^2^)+(0.0843P)^2^+2.9113P] where P=(Fo^2^+2Fc^2^)/3'
_refine_ls_weighting_scheme calc
_refine_ls_wR_factor_gt 0.1939
_refine_ls_wR_factor_ref 0.2068
_reflns_Friedel_coverage 0.000
_reflns_number_gt 3046
_reflns_number_total 3950
_reflns_threshold_expression 'I > 2\s(I)'
_cod_data_source_file ja7b01619_si_002.cif
_cod_data_source_block feng004
_cod_original_cell_volume 2228.5(4)
_cod_database_code 4126069
_chemical_oxdiff_formula 'C124 H112 '
_shelx_space_group_comment
;
The symmetry employed for this shelxl refinement is uniquely defined
by the following loop, which should always be used as a source of
symmetry information in preference to the above space-group names.
They are only intended as comments.
;
_reflns_odcompleteness_completeness 99.06
_reflns_odcompleteness_iscentric 1
_reflns_odcompleteness_theta 66.97
_olex2_refinement_description
;
1. Fixed Uiso
 At 1.2 times of:
  All C(H) groups
 At 1.5 times of:
  All C(H,H,H) groups
2.a Aromatic/amide H refined with riding coordinates:
 C4(H4), C27(H27), C25(H25), C18(H18), C9(H9), C7(H7), C8(H8), C14(H14),
 C17(H17), C15(H15)
2.b Idealised Me refined as rotating group:
 C31(H31A,H31B,H31C), C29(H29A,H29B,H29C), C30(H30A,H30B,H30C), C20(H20A,H20B,
 H20C), C22(H22A,H22B,H22C), C21(H21A,H21B,H21C)
;
_shelx_shelxl_version_number 2014/7
_olex2_submission_special_instructions 'No special instructions were received'
_oxdiff_exptl_absorpt_empirical_details
;
Empirical correction (ABSPACK) includes:
- Absorption correction using spherical harmonics
- Frame scaling
;
_oxdiff_exptl_absorpt_empirical_full_max 1.552
_oxdiff_exptl_absorpt_empirical_full_min 0.564

loop_
_space_group_symop_operation_xyz
'x, y, z'
'-x, y+1/2, -z+1/2'
'-x, -y, -z'
'x, -y-1/2, z-1/2'

loop_
_atom_site_label
_atom_site_type_symbol
_atom_site_fract_x
_atom_site_fract_y
_atom_site_fract_z
_atom_site_U_iso_or_equiv
_atom_site_adp_type
_atom_site_occupancy
_atom_site_site_symmetry_order
_atom_site_calc_flag
_atom_site_refinement_flags_posn
C13 C 0.7985(2) 0.3096(3) 0.66000(18) 0.0252(6) Uani 1 1 d .
C10 C 0.5780(2) 0.2201(3) 0.39704(17) 0.0249(6) Uani 1 1 d .
C3 C 0.5819(2) 0.4866(3) 0.56399(17) 0.0226(6) Uani 1 1 d .
C5 C 0.7180(2) 0.3412(3) 0.59922(18) 0.0244(6) Uani 1 1 d .
C1 C 0.6165(2) 0.2908(3) 0.47281(18) 0.0229(6) Uani 1 1 d .
C6 C 0.6948(2) 0.2556(3) 0.52272(18) 0.0238(6) Uani 1 1 d .
C4 C 0.6622(2) 0.4529(3) 0.61724(18) 0.0248(6) Uani 1 1 d .
H4 H 0.6781 0.5079 0.6663 0.030 Uiso 1 1 calc R
C23 C 0.4303(2) 0.2436(3) 0.29351(17) 0.0229(6) Uani 1 1 d .
C28 C 0.4500(2) 0.2599(3) 0.21094(17) 0.0238(6) Uani 1 1 d .
C12 C 0.4834(2) 0.4028(3) 0.42543(17) 0.0233(6) Uani 1 1 d .
C2 C 0.5606(2) 0.4023(3) 0.49174(18) 0.0232(6) Uani 1 1 d .
C24 C 0.3532(2) 0.1725(3) 0.30691(18) 0.0249(6) Uani 1 1 d .
C11 C 0.4937(2) 0.2925(3) 0.36845(17) 0.0240(6) Uani 1 1 d .
C27 C 0.3898(2) 0.2088(3) 0.14232(18) 0.0276(7) Uani 1 1 d .
H27 H 0.4021 0.2199 0.0874 0.033 Uiso 1 1 calc R
C25 C 0.2958(2) 0.1235(3) 0.23673(19) 0.0262(6) Uani 1 1 d .
H25 H 0.2445 0.0768 0.2453 0.031 Uiso 1 1 calc R
C16 C 0.9501(2) 0.2567(3) 0.7810(2) 0.0295(7) Uani 1 1 d .
C18 C 0.8794(2) 0.2908(3) 0.63513(19) 0.0276(7) Uani 1 1 d .
H18 H 0.8842 0.2957 0.5777 0.033 Uiso 1 1 calc R
C9 C 0.6230(2) 0.1033(3) 0.36996(18) 0.0263(7) Uani 1 1 d .
H9 H 0.6009 0.0522 0.3208 0.032 Uiso 1 1 calc R
C31 C 0.5330(2) 0.3337(4) 0.19527(19) 0.0285(7) Uani 1 1 d .
H31A H 0.5428 0.4196 0.2301 0.043 Uiso 1 1 calc GR
H31B H 0.5278 0.3609 0.1365 0.043 Uiso 1 1 calc GR
H31C H 0.5812 0.2676 0.2093 0.043 Uiso 1 1 calc GR
C26 C 0.3126(2) 0.1423(3) 0.15424(19) 0.0285(7) Uani 1 1 d .
C7 C 0.7397(2) 0.1349(3) 0.49255(19) 0.0258(6) Uani 1 1 d .
H7 H 0.7931 0.1046 0.5224 0.031 Uiso 1 1 calc R
C8 C 0.7039(2) 0.0634(3) 0.41913(19) 0.0276(7) Uani 1 1 d .
H8 H 0.7343 -0.0151 0.4009 0.033 Uiso 1 1 calc R
C14 C 0.7943(2) 0.2993(4) 0.74663(19) 0.0295(7) Uani 1 1 d .
H14 H 0.7407 0.3087 0.7655 0.035 Uiso 1 1 calc R
C17 C 0.9541(2) 0.2648(3) 0.6944(2) 0.0288(7) Uani 1 1 d .
H17 H 1.0076 0.2526 0.6757 0.035 Uiso 1 1 calc R
C15 C 0.8691(2) 0.2753(4) 0.8050(2) 0.0322(7) Uani 1 1 d .
H15 H 0.8644 0.2716 0.8625 0.039 Uiso 1 1 calc R
C29 C 0.3322(2) 0.1460(4) 0.39490(19) 0.0324(7) Uani 1 1 d .
H29A H 0.3805 0.0975 0.4287 0.049 Uiso 1 1 calc GR
H29B H 0.2811 0.0857 0.3913 0.049 Uiso 1 1 calc GR
H29C H 0.3217 0.2378 0.4207 0.049 Uiso 1 1 calc GR
C19 C 1.0319(2) 0.2324(4) 0.8477(2) 0.0352(8) Uani 1 1 d .
C30 C 0.2458(2) 0.0931(4) 0.0795(2) 0.0380(8) Uani 1 1 d .
H30A H 0.2062 0.1720 0.0618 0.057 Uiso 1 1 calc GR
H30B H 0.2137 0.0110 0.0962 0.057 Uiso 1 1 calc GR
H30C H 0.2752 0.0652 0.0332 0.057 Uiso 1 1 calc GR
C20 C 1.0110(3) 0.1251(4) 0.9156(2) 0.0399(9) Uani 1 1 d .
H20A H 0.9683 0.1676 0.9459 0.060 Uiso 1 1 calc GR
H20B H 1.0633 0.1043 0.9546 0.060 Uiso 1 1 calc GR
H20C H 0.9884 0.0360 0.8888 0.060 Uiso 1 1 calc GR
C22 C 1.1080(2) 0.1717(4) 0.8083(2) 0.0408(9) Uani 1 1 d .
H22A H 1.0914 0.0799 0.7812 0.061 Uiso 1 1 calc GR
H22B H 1.1574 0.1574 0.8519 0.061 Uiso 1 1 calc GR
H22C H 1.1230 0.2395 0.7669 0.061 Uiso 1 1 calc GR
C21 C 1.0586(3) 0.3806(5) 0.8902(3) 0.0599(13) Uani 1 1 d .
H21A H 1.0748 0.4469 0.8486 0.090 Uiso 1 1 calc GR
H21B H 1.1073 0.3666 0.9347 0.090 Uiso 1 1 calc GR
H21C H 1.0103 0.4205 0.9137 0.090 Uiso 1 1 calc GR

loop_
_atom_site_aniso_label
_atom_site_aniso_U_11
_atom_site_aniso_U_22
_atom_site_aniso_U_33
_atom_site_aniso_U_23
_atom_site_aniso_U_13
_atom_site_aniso_U_12
C13 0.0338(17) 0.0207(14) 0.0203(14) 0.0010(11) 0.0022(12) -0.0015(12)
C10 0.0327(16) 0.0256(15) 0.0164(13) -0.0007(11) 0.0039(11) -0.0017(13)
C3 0.0307(16) 0.0203(14) 0.0173(13) 0.0011(11) 0.0056(11) -0.0016(12)
C5 0.0307(16) 0.0238(15) 0.0191(13) 0.0025(11) 0.0055(11) -0.0003(12)
C1 0.0298(16) 0.0180(14) 0.0216(13) -0.0023(11) 0.0060(12) -0.0013(11)
C6 0.0317(16) 0.0208(14) 0.0195(13) 0.0022(11) 0.0058(11) -0.0008(12)
C4 0.0330(16) 0.0239(15) 0.0174(13) -0.0006(11) 0.0037(12) -0.0014(12)
C23 0.0321(16) 0.0195(14) 0.0160(13) -0.0040(11) 0.0008(11) 0.0025(12)
C28 0.0339(16) 0.0195(14) 0.0174(13) -0.0011(11) 0.0018(11) 0.0024(12)
C12 0.0326(16) 0.0203(14) 0.0169(13) 0.0012(11) 0.0039(11) -0.0001(12)
C2 0.0288(16) 0.0209(14) 0.0198(13) 0.0015(11) 0.0038(11) -0.0002(12)
C24 0.0340(17) 0.0223(14) 0.0178(13) -0.0027(11) 0.0020(12) 0.0042(12)
C11 0.0327(16) 0.0249(15) 0.0144(12) -0.0010(11) 0.0035(11) -0.0024(12)
C27 0.0382(18) 0.0305(16) 0.0142(13) -0.0039(12) 0.0041(12) 0.0034(13)
C25 0.0293(16) 0.0249(15) 0.0244(14) -0.0015(12) 0.0039(12) -0.0001(12)
C16 0.0355(17) 0.0199(15) 0.0306(15) 0.0024(12) -0.0032(13) -0.0022(12)
C18 0.0353(17) 0.0261(15) 0.0213(14) 0.0002(12) 0.0044(12) -0.0009(13)
C9 0.0366(17) 0.0218(15) 0.0207(14) -0.0048(11) 0.0056(12) -0.0025(12)
C31 0.0343(17) 0.0299(16) 0.0215(14) -0.0002(12) 0.0050(12) 0.0012(13)
C26 0.0369(18) 0.0261(16) 0.0210(14) -0.0071(12) -0.0004(12) 0.0036(13)
C7 0.0290(16) 0.0239(15) 0.0241(14) 0.0033(12) 0.0030(12) 0.0032(12)
C8 0.0371(17) 0.0208(14) 0.0261(15) -0.0013(12) 0.0083(13) 0.0023(13)
C14 0.0307(17) 0.0355(17) 0.0225(14) 0.0013(13) 0.0050(12) 0.0013(13)
C17 0.0292(16) 0.0257(16) 0.0318(16) -0.0020(12) 0.0060(13) 0.0006(12)
C15 0.0346(18) 0.0372(18) 0.0242(15) 0.0042(13) 0.0032(13) -0.0004(14)
C29 0.0362(18) 0.0381(18) 0.0232(15) 0.0019(13) 0.0057(13) -0.0006(14)
C19 0.0364(18) 0.0299(17) 0.0349(17) 0.0006(14) -0.0079(14) -0.0007(14)
C30 0.044(2) 0.044(2) 0.0248(16) -0.0079(14) 0.0004(14) -0.0013(16)
C20 0.045(2) 0.046(2) 0.0261(16) 0.0068(15) -0.0016(14) 0.0108(17)
C22 0.0314(18) 0.041(2) 0.048(2) 0.0140(16) -0.0020(15) 0.0004(15)
C21 0.057(3) 0.035(2) 0.074(3) -0.009(2) -0.031(2) 0.0026(19)

loop_
_atom_type_symbol
_atom_type_description
_atom_type_scat_dispersion_real
_atom_type_scat_dispersion_imag
_atom_type_scat_source
C C 0.0181 0.0091 'International Tables Vol C Tables 4.2.6.8 and 6.1.1.4'
H H 0.0000 0.0000 'International Tables Vol C Tables 4.2.6.8 and 6.1.1.4'

loop_
_exptl_crystal_face_index_h
_exptl_crystal_face_index_k
_exptl_crystal_face_index_l
_exptl_crystal_face_perp_dist
-1 0 0 0.0050
1 0 0 0.0040
0 -1 1 0.0989
0 1 -1 0.0989
0 1 1 0.0912
0 -1 -1 0.1142
0 0 1 0.1404
0 0 -1 0.1404

loop_
_geom_angle_atom_site_label_1
_geom_angle_atom_site_label_2
_geom_angle_atom_site_label_3
_geom_angle
_geom_angle_site_symmetry_1
_geom_angle_site_symmetry_3
C18 C13 C5 123.1(3) . .
C18 C13 C14 117.2(3) . .
C14 C13 C5 119.7(3) . .
C1 C10 C11 107.1(3) . .
C9 C10 C1 117.0(3) . .
C9 C10 C11 135.9(3) . .
C4 C3 C12 129.6(3) . 3_666
C2 C3 C4 116.6(3) . .
C2 C3 C12 113.7(3) . 3_666
C6 C5 C13 121.2(3) . .
C4 C5 C13 119.5(3) . .
C4 C5 C6 119.2(3) . .
C6 C1 C10 126.8(3) . .
C6 C1 C2 124.3(3) . .
C2 C1 C10 108.8(3) . .
C1 C6 C5 116.1(3) . .
C1 C6 C7 114.7(3) . .
C7 C6 C5 129.2(3) . .
C3 C4 H4 118.4 . .
C5 C4 C3 123.1(3) . .
C5 C4 H4 118.4 . .
C28 C23 C24 120.4(3) . .
C28 C23 C11 120.3(3) . .
C24 C23 C11 119.2(3) . .
C23 C28 C31 121.2(3) . .
C27 C28 C23 118.6(3) . .
C27 C28 C31 120.1(3) . .
C3 C12 C2 115.0(3) 3_666 .
C11 C12 C3 137.3(3) . 3_666
C11 C12 C2 107.7(3) . .
C3 C2 C1 120.6(3) . .
C3 C2 C12 131.3(3) . .
C1 C2 C12 108.1(2) . .
C23 C24 C29 121.8(3) . .
C25 C24 C23 118.7(3) . .
C25 C24 C29 119.4(3) . .
C10 C11 C23 123.7(3) . .
C12 C11 C10 108.3(3) . .
C12 C11 C23 127.9(3) . .
C28 C27 H27 119.1 . .
C26 C27 C28 121.7(3) . .
C26 C27 H27 119.1 . .
C24 C25 H25 119.0 . .
C26 C25 C24 122.0(3) . .
C26 C25 H25 119.0 . .
C17 C16 C19 122.2(3) . .
C15 C16 C17 116.8(3) . .
C15 C16 C19 121.0(3) . .
C13 C18 H18 119.3 . .
C13 C18 C17 121.4(3) . .
C17 C18 H18 119.3 . .
C10 C9 H9 120.9 . .
C10 C9 C8 118.2(3) . .
C8 C9 H9 120.9 . .
C28 C31 H31A 109.5 . .
C28 C31 H31B 109.5 . .
C28 C31 H31C 109.5 . .
H31A C31 H31B 109.5 . .
H31A C31 H31C 109.5 . .
H31B C31 H31C 109.5 . .
C27 C26 C25 118.6(3) . .
C27 C26 C30 121.5(3) . .
C25 C26 C30 120.0(3) . .
C6 C7 H7 120.0 . .
C8 C7 C6 119.9(3) . .
C8 C7 H7 120.0 . .
C9 C8 H8 118.3 . .
C7 C8 C9 123.4(3) . .
C7 C8 H8 118.3 . .
C13 C14 H14 119.6 . .
C15 C14 C13 120.8(3) . .
C15 C14 H14 119.6 . .
C16 C17 C18 121.3(3) . .
C16 C17 H17 119.4 . .
C18 C17 H17 119.4 . .
C16 C15 C14 122.5(3) . .
C16 C15 H15 118.8 . .
C14 C15 H15 118.8 . .
C24 C29 H29A 109.5 . .
C24 C29 H29B 109.5 . .
C24 C29 H29C 109.5 . .
H29A C29 H29B 109.5 . .
H29A C29 H29C 109.5 . .
H29B C29 H29C 109.5 . .
C16 C19 C21 108.2(3) . .
C20 C19 C16 109.7(3) . .
C20 C19 C21 109.0(3) . .
C22 C19 C16 112.1(3) . .
C22 C19 C20 108.6(3) . .
C22 C19 C21 109.2(3) . .
C26 C30 H30A 109.5 . .
C26 C30 H30B 109.5 . .
C26 C30 H30C 109.5 . .
H30A C30 H30B 109.5 . .
H30A C30 H30C 109.5 . .
H30B C30 H30C 109.5 . .
C19 C20 H20A 109.5 . .
C19 C20 H20B 109.5 . .
C19 C20 H20C 109.5 . .
H20A C20 H20B 109.5 . .
H20A C20 H20C 109.5 . .
H20B C20 H20C 109.5 . .
C19 C22 H22A 109.5 . .
C19 C22 H22B 109.5 . .
C19 C22 H22C 109.5 . .
H22A C22 H22B 109.5 . .
H22A C22 H22C 109.5 . .
H22B C22 H22C 109.5 . .
C19 C21 H21A 109.5 . .
C19 C21 H21B 109.5 . .
C19 C21 H21C 109.5 . .
H21A C21 H21B 109.5 . .
H21A C21 H21C 109.5 . .
H21B C21 H21C 109.5 . .

loop_
_geom_bond_atom_site_label_1
_geom_bond_atom_site_label_2
_geom_bond_distance
_geom_bond_site_symmetry_2
C13 C5 1.483(4) .
C13 C18 1.384(5) .
C13 C14 1.394(4) .
C10 C1 1.416(4) .
C10 C11 1.473(4) .
C10 C9 1.380(4) .
C3 C4 1.426(4) .
C3 C12 1.459(4) 3_666
C3 C2 1.381(4) .
C5 C6 1.445(4) .
C5 C4 1.396(4) .
C1 C6 1.381(4) .
C1 C2 1.400(4) .
C6 C7 1.427(4) .
C4 H4 0.9300 .
C23 C28 1.403(4) .
C23 C24 1.405(4) .
C23 C11 1.492(4) .
C28 C27 1.402(4) .
C28 C31 1.508(4) .
C12 C3 1.459(4) 3_666
C12 C2 1.468(4) .
C12 C11 1.383(4) .
C24 C25 1.391(4) .
C24 C29 1.506(4) .
C27 H27 0.9300 .
C27 C26 1.381(5) .
C25 H25 0.9300 .
C25 C26 1.389(4) .
C16 C17 1.391(5) .
C16 C15 1.379(5) .
C16 C19 1.538(4) .
C18 H18 0.9300 .
C18 C17 1.396(5) .
C9 H9 0.9300 .
C9 C8 1.418(5) .
C31 H31A 0.9600 .
C31 H31B 0.9600 .
C31 H31C 0.9600 .
C26 C30 1.519(4) .
C7 H7 0.9300 .
C7 C8 1.379(4) .
C8 H8 0.9300 .
C14 H14 0.9300 .
C14 C15 1.385(5) .
C17 H17 0.9300 .
C15 H15 0.9300 .
C29 H29A 0.9600 .
C29 H29B 0.9600 .
C29 H29C 0.9600 .
C19 C20 1.531(5) .
C19 C22 1.523(5) .
C19 C21 1.542(5) .
C30 H30A 0.9600 .
C30 H30B 0.9600 .
C30 H30C 0.9600 .
C20 H20A 0.9600 .
C20 H20B 0.9600 .
C20 H20C 0.9600 .
C22 H22A 0.9600 .
C22 H22B 0.9600 .
C22 H22C 0.9600 .
C21 H21A 0.9600 .
C21 H21B 0.9600 .
C21 H21C 0.9600 .

loop_
_geom_torsion_atom_site_label_1
_geom_torsion_atom_site_label_2
_geom_torsion_atom_site_label_3
_geom_torsion_atom_site_label_4
_geom_torsion
_geom_torsion_site_symmetry_1
C13 C5 C6 C1 177.3(3) .
C13 C5 C6 C7 0.0(5) .
C13 C5 C4 C3 -177.5(3) .
C13 C18 C17 C16 0.0(5) .
C13 C14 C15 C16 -1.7(5) .
C10 C1 C6 C5 -177.5(3) .
C10 C1 C6 C7 0.2(4) .
C10 C1 C2 C3 178.5(3) .
C10 C1 C2 C12 -0.1(3) .
C10 C9 C8 C7 0.1(5) .
C3 C12 C2 C3 1.5(5) 3_666
C3 C12 C2 C1 179.9(2) 3_666
C3 C12 C11 C10 -179.9(3) 3_666
C3 C12 C11 C23 -3.8(6) 3_666
C5 C13 C18 C17 178.4(3) .
C5 C13 C14 C15 -177.6(3) .
C5 C6 C7 C8 176.9(3) .
C1 C10 C11 C23 -175.9(3) .
C1 C10 C11 C12 0.3(3) .
C1 C10 C9 C8 -0.3(4) .
C1 C6 C7 C8 -0.4(4) .
C6 C5 C4 C3 0.7(4) .
C6 C1 C2 C3 0.4(5) .
C6 C1 C2 C12 -178.2(3) .
C6 C7 C8 C9 0.2(5) .
C4 C3 C2 C1 -0.6(4) .
C4 C3 C2 C12 177.7(3) .
C4 C5 C6 C1 -0.9(4) .
C4 C5 C6 C7 -178.1(3) .
C23 C28 C27 C26 -0.5(5) .
C23 C24 C25 C26 0.3(5) .
C28 C23 C24 C25 -2.2(4) .
C28 C23 C24 C29 176.7(3) .
C28 C23 C11 C10 -69.2(4) .
C28 C23 C11 C12 115.3(4) .
C28 C27 C26 C25 -1.3(5) .
C28 C27 C26 C30 177.3(3) .
C12 C3 C4 C5 179.0(3) 3_666
C12 C3 C2 C1 -179.7(3) 3_666
C12 C3 C2 C12 -1.5(5) 3_666
C2 C3 C4 C5 0.0(4) .
C2 C1 C6 C5 0.4(4) .
C2 C1 C6 C7 178.0(3) .
C2 C12 C11 C10 -0.4(3) .
C2 C12 C11 C23 175.7(3) .
C24 C23 C28 C27 2.3(4) .
C24 C23 C28 C31 -179.0(3) .
C24 C23 C11 C10 106.7(3) .
C24 C23 C11 C12 -68.7(4) .
C24 C25 C26 C27 1.5(5) .
C24 C25 C26 C30 -177.2(3) .
C11 C10 C1 C6 178.0(3) .
C11 C10 C1 C2 -0.2(3) .
C11 C10 C9 C8 -177.3(3) .
C11 C23 C28 C27 178.2(3) .
C11 C23 C28 C31 -3.1(4) .
C11 C23 C24 C25 -178.1(3) .
C11 C23 C24 C29 0.8(4) .
C11 C12 C2 C3 -178.1(3) .
C11 C12 C2 C1 0.3(3) .
C18 C13 C5 C6 48.7(4) .
C18 C13 C5 C4 -133.1(3) .
C18 C13 C14 C15 1.8(5) .
C9 C10 C1 C6 0.2(5) .
C9 C10 C1 C2 -177.9(3) .
C9 C10 C11 C23 1.2(5) .
C9 C10 C11 C12 177.5(3) .
C31 C28 C27 C26 -179.2(3) .
C14 C13 C5 C6 -132.0(3) .
C14 C13 C5 C4 46.2(4) .
C14 C13 C18 C17 -0.9(5) .
C17 C16 C15 C14 0.7(5) .
C17 C16 C19 C20 -138.9(3) .
C17 C16 C19 C22 -18.1(4) .
C17 C16 C19 C21 102.3(4) .
C15 C16 C17 C18 0.1(5) .
C15 C16 C19 C20 42.8(4) .
C15 C16 C19 C22 163.5(3) .
C15 C16 C19 C21 -76.0(4) .
C29 C24 C25 C26 -178.7(3) .
C19 C16 C17 C18 -178.3(3) .
C19 C16 C15 C14 179.1(3) .

loop_
_exptl_oxdiff_crystal_face_indexfrac_h
_exptl_oxdiff_crystal_face_indexfrac_k
_exptl_oxdiff_crystal_face_indexfrac_l
_exptl_oxdiff_crystal_face_x
_exptl_oxdiff_crystal_face_y
_exptl_oxdiff_crystal_face_z
-1.0000 0.0011 0.0000 0.0062 0.0981 0.0221
1.0000 -0.0011 -0.0000 -0.0062 -0.0981 -0.0221
-0.0034 -0.9985 1.0002 -0.0968 0.0284 -0.1663
0.0034 0.9985 -1.0002 0.0968 -0.0284 0.1663
0.0056 0.9997 1.0000 -0.0983 -0.0466 0.1614
-0.0056 -0.9997 -1.0000 0.0983 0.0466 -0.1614
0.0011 0.0006 1.0001 -0.0976 -0.0091 -0.0025
-0.0011 -0.0006 -1.0001 0.0976 0.0091 0.0025
